data_4348077
loop_
_publ_author_name
'Esteves, Catarina V.'
'Mateus, Pedro'
'Andr\'e, V\^ania'
'Bandeira, Nuno A. G.'
'Calhorda, Maria Jos\'e'
'Ferreira, Liliana P.'
'Delgado, Rita'

_publ_section_title
;
 Di- versus Trinuclear Copper(II) Cryptate for the Uptake of Dicarboxylate
 Anions.
;
_journal_issue 14
_journal_name_full 'Inorganic chemistry'
_journal_page_first 7051
_journal_page_last 7060
_journal_paper_doi 10.1021/acs.inorgchem.6b00945
_journal_volume 55
_journal_year 2016
_chemical_formula_sum 'C39 H50 Cu3 N10 O18'
_chemical_formula_weight 1137.51
_space_group_crystal_system orthorhombic
_space_group_IT_number 33
_space_group_name_Hall 'P 2c -2n'
_space_group_name_H-M_alt 'P n a 21'
_atom_sites_solution_hydrogens geom
_audit_creation_method SHELXL-2014/7
_cell_angle_alpha 90
_cell_angle_beta 90
_cell_angle_gamma 90
_cell_formula_units_Z 4
_cell_length_a 17.244(5)
_cell_length_b 10.274(3)
_cell_length_c 27.349(7)
_cell_measurement_reflns_used 7415
_cell_measurement_temperature 150(2)
_cell_measurement_theta_max 25.242
_cell_measurement_theta_min 2.362
_cell_volume 4845(2)
_computing_cell_refinement 'BRUKER SMART (Bruker, 2005)'
_computing_data_collection 'BRUKER APEX2 (Bruker, 2005)'
_computing_data_reduction 'BRUKER SAINT (Bruker, 2005)'
_computing_molecular_graphics 'ORTEP 3.2 (Farrugia, 1997) and Mercury 2.2'
_computing_structure_refinement 'SHELXL-97 (Sheldrick, 2008)'
_computing_structure_solution 'SIR 97 (Altomare et al, 1999)'
_diffrn_ambient_temperature 150(2)
_diffrn_measured_fraction_theta_full 0.996
_diffrn_measured_fraction_theta_max 0.990
_diffrn_measurement_device_type 'Bruker APEX-II CCD area detector'
_diffrn_measurement_method 'phi and omega scans'
_diffrn_radiation_monochromator graphite
_diffrn_radiation_source 'fine-focus sealed tube'
_diffrn_radiation_type MoK\a
_diffrn_radiation_wavelength 0.71073
_diffrn_reflns_av_R_equivalents 0.0868
_diffrn_reflns_av_unetI/netI 0.1121
_diffrn_reflns_Laue_measured_fraction_full 0.996
_diffrn_reflns_Laue_measured_fraction_max 0.990
_diffrn_reflns_limit_h_max 18
_diffrn_reflns_limit_h_min -21
_diffrn_reflns_limit_k_max 12
_diffrn_reflns_limit_k_min -12
_diffrn_reflns_limit_l_max 34
_diffrn_reflns_limit_l_min -26
_diffrn_reflns_number 20691
_diffrn_reflns_point_group_measured_fraction_full 0.772
_diffrn_reflns_point_group_measured_fraction_max 0.748
_diffrn_reflns_theta_full 25.242
_diffrn_reflns_theta_max 26.376
_diffrn_reflns_theta_min 2.362
_exptl_absorpt_coefficient_mu 1.387
_exptl_absorpt_correction_T_max 0.895
_exptl_absorpt_correction_T_min 0.847
_exptl_absorpt_correction_type multi-scan
_exptl_absorpt_process_details 'SADABS (Bruker,2005)'
_exptl_crystal_colour blue
_exptl_crystal_density_diffrn 1.559
_exptl_crystal_density_meas ?
_exptl_crystal_description block
_exptl_crystal_F_000 2340
_exptl_crystal_size_max 0.13
_exptl_crystal_size_mid 0.10
_exptl_crystal_size_min 0.08
_refine_diff_density_max 0.551
_refine_diff_density_min -0.544
_refine_diff_density_rms 0.111
_refine_ls_abs_structure_details
;
 Flack x determined using 1577 quotients [(I+)-(I-)]/[(I+)+(I-)]
 (Parsons, Flack and Wagner, Acta Cryst. B69 (2013) 249-259).
;
_refine_ls_abs_structure_Flack -0.006(15)
_refine_ls_extinction_method none
_refine_ls_goodness_of_fit_ref 1.024
_refine_ls_hydrogen_treatment constr
_refine_ls_matrix_type full
_refine_ls_number_parameters 553
_refine_ls_number_reflns 7415
_refine_ls_number_restraints 1
_refine_ls_restrained_S_all 1.024
_refine_ls_R_factor_all 0.0886
_refine_ls_R_factor_gt 0.0537
_refine_ls_shift/su_max 0.000
_refine_ls_shift/su_mean 0.000
_refine_ls_structure_factor_coef Fsqd
_refine_ls_weighting_details 'w=1/[\s^2^(Fo^2^)+(0.0428P)^2^] where P=(Fo^2^+2Fc^2^)/3'
_refine_ls_weighting_scheme calc
_refine_ls_wR_factor_gt 0.1071
_refine_ls_wR_factor_ref 0.1195
_reflns_Friedel_coverage 0.478
_reflns_Friedel_fraction_full 0.537
_reflns_Friedel_fraction_max 0.494
_reflns_number_gt 5396
_reflns_number_total 7415
_reflns_threshold_expression 'I > 2\s(I)'
_cod_data_source_file ic6b00945_si_003.cif
_cod_data_source_block shelx
_cod_depositor_comments
;
The following automatic conversions were performed:

data item '_exptl_crystal_density_meas' value 'not measured' was
changed to '?' -- the value is perceived as not measured.

Automatic conversion script
Id: cif_fix_values 6909 2019-04-08 15:41:33Z antanas 
;
_cod_database_code 4348077
_shelx_shelxl_version_number 2014/7
_shelx_space_group_comment
;
The symmetry employed for this shelxl refinement is uniquely defined
by the following loop, which should always be used as a source of
symmetry information in preference to the above space-group names.
They are only intended as comments.
;

loop_
_space_group_symop_operation_xyz
'x, y, z'
'-x, -y, z+1/2'
'-x+1/2, y+1/2, z+1/2'
'x+1/2, -y+1/2, z'

loop_
_atom_site_label
_atom_site_type_symbol
_atom_site_fract_x
_atom_site_fract_y
_atom_site_fract_z
_atom_site_U_iso_or_equiv
_atom_site_adp_type
_atom_site_occupancy
_atom_site_site_symmetry_order
_atom_site_calc_flag
_atom_site_refinement_flags_posn
_atom_site_refinement_flags_adp
C1 C 0.4129(5) -0.0876(9) 1.1233(3) 0.019(2) Uani 1 1 d . .
H31A H 0.3836 -0.1662 1.1332 0.023 Uiso 1 1 calc R U
H31B H 0.4507 -0.0673 1.1495 0.023 Uiso 1 1 calc R U
C2 C 0.4551(5) -0.1139(9) 1.0767(3) 0.016(2) Uani 1 1 d . .
H32A H 0.4876 -0.0380 1.0680 0.019 Uiso 1 1 calc R U
H32B H 0.4893 -0.1905 1.0808 0.019 Uiso 1 1 calc R U
C3 C 0.4405(5) -0.1714(10) 0.9922(3) 0.024(2) Uani 1 1 d . .
H99A H 0.4754 -0.2457 0.9990 0.029 Uiso 1 1 calc R U
H99B H 0.4736 -0.0963 0.9833 0.029 Uiso 1 1 calc R U
C4 C 0.3917(5) -0.2055(9) 0.9489(4) 0.016(2) Uani 1 1 d . .
C5 C 0.4070(5) -0.1531(9) 0.9037(3) 0.020(2) Uani 1 1 d . .
H222 H 0.4507 -0.0976 0.8999 0.024 Uiso 1 1 calc R U
C6 C 0.3616(5) -0.1785(10) 0.8644(3) 0.022(2) Uani 1 1 d . .
H11 H 0.3750 -0.1409 0.8338 0.026 Uiso 1 1 calc R U
C7 C 0.2956(5) -0.2578(9) 0.8671(4) 0.023(2) Uani 1 1 d . .
C8 C 0.2832(5) -0.3179(9) 0.9134(3) 0.018(2) Uani 1 1 d . .
H158 H 0.2417 -0.3780 0.9169 0.022 Uiso 1 1 calc R U
C9 C 0.3296(4) -0.2915(9) 0.9533(4) 0.020(2) Uani 1 1 d . .
H101 H 0.3191 -0.3320 0.9838 0.024 Uiso 1 1 calc R U
C10 C 0.2929(5) 0.0159(10) 1.1536(3) 0.020(2) Uani 1 1 d . .
H22A H 0.2679 0.1023 1.1568 0.023 Uiso 1 1 calc R U
H22B H 0.3130 -0.0098 1.1861 0.023 Uiso 1 1 calc R U
C11 C 0.2341(5) -0.0831(10) 1.1362(3) 0.018(2) Uani 1 1 d . .
H23A H 0.2571 -0.1714 1.1376 0.021 Uiso 1 1 calc R U
H23B H 0.1882 -0.0817 1.1580 0.021 Uiso 1 1 calc R U
C12 C 0.2403(5) -0.2825(9) 0.8270(4) 0.023(2) Uani 1 1 d . .
H9A H 0.1925 -0.3213 0.8407 0.028 Uiso 1 1 calc R U
H9B H 0.2633 -0.3465 0.8041 0.028 Uiso 1 1 calc R U
C16 C 0.3993(5) 0.1485(9) 1.1226(3) 0.022(2) Uani 1 1 d . .
H14A H 0.4514 0.1415 1.1077 0.027 Uiso 1 1 calc R U
H14B H 0.4061 0.1682 1.1577 0.027 Uiso 1 1 calc R U
C17 C 0.3550(5) 0.2597(9) 1.0983(3) 0.020(2) Uani 1 1 d . .
H33A H 0.3054 0.2752 1.1156 0.024 Uiso 1 1 calc R U
H33B H 0.3861 0.3407 1.0995 0.024 Uiso 1 1 calc R U
C18 C 0.4021(5) 0.2751(10) 1.0144(3) 0.024(2) Uani 1 1 d . .
H55A H 0.4510 0.2277 1.0210 0.028 Uiso 1 1 calc R U
H55B H 0.4105 0.3677 1.0229 0.028 Uiso 1 1 calc R U
C19 C 0.3827(5) 0.2647(9) 0.9598(3) 0.0195(9) Uani 1 1 d . .
C20 C 0.3256(5) 0.3430(9) 0.9387(3) 0.0195(9) Uani 1 1 d . .
H19 H 0.2993 0.4057 0.9581 0.023 Uiso 1 1 calc R U
C21 C 0.4216(5) 0.1773(9) 0.9309(3) 0.0195(9) Uani 1 1 d . .
H92 H 0.4618 0.1256 0.9446 0.023 Uiso 1 1 calc R U
C22 C 0.3070(5) 0.3297(9) 0.8898(3) 0.0195(9) Uani 1 1 d . .
H18 H 0.2689 0.3853 0.8759 0.023 Uiso 1 1 calc R U
C23 C 0.3427(5) 0.2368(10) 0.8604(3) 0.0195(9) Uani 1 1 d . .
C24 C 0.4022(5) 0.1635(9) 0.8806(3) 0.0195(9) Uani 1 1 d . .
H91 H 0.4301 0.1038 0.8607 0.023 Uiso 1 1 calc R U
C25 C 0.3229(5) 0.2193(11) 0.8078(3) 0.026(2) Uani 1 1 d . .
H16A H 0.3553 0.1484 0.7942 0.031 Uiso 1 1 calc R U
H16B H 0.3361 0.3002 0.7900 0.031 Uiso 1 1 calc R U
C26 C 0.2269(5) 0.1856(10) 0.7449(3) 0.023(2) Uani 1 1 d . .
H32C H 0.2604 0.1188 0.7296 0.028 Uiso 1 1 calc R U
H32D H 0.2402 0.2713 0.7307 0.028 Uiso 1 1 calc R U
C27 C 0.1421(5) 0.1544(9) 0.7351(3) 0.020(2) Uani 1 1 d . .
H32E H 0.1089 0.2254 0.7477 0.024 Uiso 1 1 calc R U
H32F H 0.1333 0.1467 0.6994 0.024 Uiso 1 1 calc R U
C28 C 0.1480(6) -0.0837(9) 0.7294(3) 0.025(2) Uani 1 1 d . .
H3A H 0.1079 -0.1045 0.7046 0.030 Uiso 1 1 calc R U
H3B H 0.1965 -0.0612 0.7119 0.030 Uiso 1 1 calc R U
C29 C 0.1617(5) -0.1999(10) 0.7610(3) 0.024(2) Uani 1 1 d . .
H2A H 0.1817 -0.2729 0.7410 0.029 Uiso 1 1 calc R U
H2B H 0.1125 -0.2276 0.7764 0.029 Uiso 1 1 calc R U
C30 C 0.0339(5) 0.0222(10) 0.7668(3) 0.022(2) Uani 1 1 d . .
H5A H 0.0065 0.0576 0.7379 0.026 Uiso 1 1 calc R U
H5B H 0.0180 -0.0697 0.7713 0.026 Uiso 1 1 calc R U
C31 C 0.0136(5) 0.1012(9) 0.8122(3) 0.024(2) Uani 1 1 d . .
H6A H 0.0266 0.1939 0.8068 0.029 Uiso 1 1 calc R U
H6B H -0.0427 0.0948 0.8189 0.029 Uiso 1 1 calc R U
C32 C 0.0193(5) -0.0636(10) 0.8787(3) 0.020(2) Uani 1 1 d . .
H89A H 0.0240 -0.1411 0.8574 0.024 Uiso 1 1 calc R U
H89B H -0.0365 -0.0436 0.8826 0.024 Uiso 1 1 calc R U
C33 C 0.0539(5) -0.0926(9) 0.9274(3) 0.0142(8) Uani 1 1 d . .
C34 C 0.1006(5) -0.2033(9) 0.9347(3) 0.0142(8) Uani 1 1 d . .
H30 H 0.1085 -0.2639 0.9089 0.017 Uiso 1 1 calc R U
C35 C 0.0402(5) -0.0121(8) 0.9664(3) 0.0142(8) Uani 1 1 d . .
H28 H 0.0076 0.0614 0.9620 0.017 Uiso 1 1 calc R U
C36 C 0.0723(5) -0.0340(9) 1.0120(3) 0.0142(8) Uani 1 1 d . .
H27 H 0.0598 0.0219 1.0385 0.017 Uiso 1 1 calc R U
C37 C 0.1346(5) -0.2226(9) 0.9798(3) 0.0142(8) Uani 1 1 d . .
H29 H 0.1671 -0.2962 0.9844 0.017 Uiso 1 1 calc R U
C38 C 0.1227(5) -0.1374(9) 1.0190(3) 0.0142(8) Uani 1 1 d . .
C39 C 0.1611(5) -0.1656(9) 1.0675(3) 0.015(2) Uani 1 1 d . .
H25A H 0.1207 -0.1850 1.0922 0.018 Uiso 1 1 calc R U
H25B H 0.1943 -0.2437 1.0642 0.018 Uiso 1 1 calc R U
C40 C 0.1281(5) 0.3093(10) 1.0214(4) 0.027(2) Uani 1 1 d . .
C41 C 0.1265(5) 0.4127(10) 0.9825(4) 0.023(2) Uani 1 1 d . .
H36A H 0.0837 0.4734 0.9903 0.028 Uiso 1 1 calc R U
H36B H 0.1754 0.4627 0.9848 0.028 Uiso 1 1 calc R U
C42 C 0.1170(5) 0.3705(10) 0.9307(4) 0.025(2) Uani 1 1 d . .
N1 N 0.3586(4) 0.0231(7) 1.1174(3) 0.0142(17) Uani 1 1 d . .
N1A N 0.3077(5) 0.5612(9) 0.0825(3) 0.028(2) Uani 1 1 d . .
N1B N 0.3850(6) 0.8160(11) 0.7260(4) 0.046(3) Uani 1 1 d . .
N2 N 0.3987(4) -0.1386(7) 1.0381(2) 0.0131(17) Uani 1 1 d . .
N3 N 0.2095(4) -0.0535(8) 1.0850(2) 0.0175(9) Uani 1 1 d . .
N4 N 0.3399(4) 0.2213(7) 1.0461(3) 0.0175(9) Uani 1 1 d . .
N5 N 0.1219(4) 0.0308(8) 0.7595(3) 0.0193(19) Uani 1 1 d . .
N6 N 0.2196(4) -0.1637(8) 0.7995(3) 0.0235(19) Uani 1 1 d . .
N7 N 0.0590(4) 0.0488(7) 0.8553(2) 0.0175(9) Uani 1 1 d . .
N8 N 0.2395(4) 0.1878(8) 0.7985(2) 0.0175(9) Uani 1 1 d . .
O2 O 0.2156(3) 0.0334(6) 0.8913(2) 0.0184(15) Uani 1 1 d . .
O1A O 0.2602(4) 0.5055(7) 0.0524(3) 0.0408(19) Uani 1 1 d . .
O1B O 0.4558(5) 0.7912(9) 0.7214(3) 0.071(3) Uani 1 1 d . .
O1 O 0.2701(3) 0.0187(6) 0.9842(2) 0.0144(14) Uani 1 1 d . .
O1W O 0.1226(4) 0.5252(8) 0.1319(3) 0.050(2) Uani 1 1 d . .
O2A O 0.2848(4) 0.5776(9) 0.1259(3) 0.046(2) Uani 1 1 d . .
O2B O 0.3354(5) 0.7374(9) 0.7101(3) 0.072(3) Uani 1 1 d . .
O5 O 0.0875(4) 0.3231(7) 1.0588(2) 0.0331(18) Uani 1 1 d . .
O2W O 0.4913(4) 0.5779(7) 0.1415(2) 0.0355(18) Uani 1 1 d . .
O3A O 0.3729(4) 0.5913(7) 0.0699(3) 0.039(2) Uani 1 1 d . .
O3B O 0.3648(5) 0.9181(8) 0.7475(3) 0.044(2) Uani 1 1 d . .
O4 O 0.1312(3) 0.2511(7) 0.9170(2) 0.0255(16) Uani 1 1 d . .
O3W O 0.1452(4) 0.4278(7) 0.8076(3) 0.043(2) Uani 1 1 d . .
O4W O 0.5263(5) 1.0423(11) 0.7445(3) 0.080(3) Uani 1 1 d . .
O5W O 0.5652(4) -0.2227(8) 1.1945(3) 0.044(2) Uani 1 1 d . .
O6W O 0.0901(4) 0.1286(7) 1.1265(3) 0.042(2) Uani 1 1 d . .
O3 O 0.1759(3) 0.2106(6) 1.0148(2) 0.0245(16) Uani 1 1 d . .
O6 O 0.0934(4) 0.4548(7) 0.9011(3) 0.042(2) Uani 1 1 d . .
Cu1 Cu 0.31368(6) 0.01665(10) 1.04836(4) 0.0143(3) Uani 1 1 d . .
Cu2 Cu 0.19917(6) 0.12999(11) 0.95128(4) 0.0186(3) Uani 1 1 d . .
Cu3 Cu 0.17311(6) 0.02611(11) 0.82677(4) 0.0179(3) Uani 1 1 d . .

loop_
_atom_site_aniso_label
_atom_site_aniso_U_11
_atom_site_aniso_U_22
_atom_site_aniso_U_33
_atom_site_aniso_U_23
_atom_site_aniso_U_13
_atom_site_aniso_U_12
C1 0.018(5) 0.017(5) 0.022(5) -0.001(5) -0.006(4) 0.007(4)
C2 0.020(5) 0.010(5) 0.019(5) -0.005(4) -0.007(4) 0.003(4)
C3 0.018(5) 0.028(6) 0.025(5) -0.005(5) -0.002(5) 0.005(5)
C4 0.016(4) 0.018(5) 0.016(5) 0.000(5) 0.000(4) 0.004(4)
C5 0.021(5) 0.013(5) 0.026(6) 0.005(5) 0.003(4) -0.001(4)
C6 0.025(5) 0.020(5) 0.020(5) 0.006(5) -0.003(5) -0.005(5)
C7 0.025(5) 0.012(5) 0.032(6) 0.004(5) -0.004(5) 0.007(4)
C8 0.021(5) 0.018(5) 0.014(5) -0.004(5) 0.009(4) 0.002(4)
C9 0.022(5) 0.024(5) 0.015(5) -0.001(5) -0.007(5) 0.002(4)
C10 0.026(5) 0.026(5) 0.007(4) 0.004(5) 0.006(4) 0.003(5)
C11 0.016(5) 0.032(6) 0.005(4) 0.004(5) 0.001(4) -0.009(5)
C12 0.029(5) 0.020(5) 0.021(5) 0.002(5) -0.011(5) 0.003(4)
C16 0.030(5) 0.018(5) 0.018(5) -0.007(5) 0.001(5) -0.009(5)
C17 0.023(5) 0.015(5) 0.020(5) -0.005(5) 0.004(4) 0.002(4)
C18 0.017(5) 0.029(6) 0.025(5) 0.011(5) 0.001(4) -0.004(5)
C19 0.018(2) 0.020(2) 0.020(2) 0.0033(19) 0.0028(16) -0.0060(17)
C20 0.018(2) 0.020(2) 0.020(2) 0.0033(19) 0.0028(16) -0.0060(17)
C21 0.018(2) 0.020(2) 0.020(2) 0.0033(19) 0.0028(16) -0.0060(17)
C22 0.018(2) 0.020(2) 0.020(2) 0.0033(19) 0.0028(16) -0.0060(17)
C23 0.018(2) 0.020(2) 0.020(2) 0.0033(19) 0.0028(16) -0.0060(17)
C24 0.018(2) 0.020(2) 0.020(2) 0.0033(19) 0.0028(16) -0.0060(17)
C25 0.012(5) 0.042(7) 0.023(5) -0.001(5) 0.007(4) -0.010(5)
C26 0.031(5) 0.030(6) 0.008(5) 0.001(5) 0.003(4) -0.015(5)
C27 0.035(5) 0.020(5) 0.005(4) 0.002(4) -0.002(4) 0.000(5)
C28 0.035(6) 0.027(6) 0.013(5) -0.007(5) -0.001(5) 0.003(5)
C29 0.032(5) 0.026(6) 0.015(5) -0.005(5) -0.004(4) -0.002(5)
C30 0.023(5) 0.030(6) 0.013(5) 0.002(5) -0.006(4) 0.000(5)
C31 0.031(5) 0.025(6) 0.015(5) -0.010(5) 0.006(4) 0.011(5)
C32 0.022(5) 0.027(6) 0.012(5) -0.006(5) 0.004(4) -0.003(4)
C33 0.0143(19) 0.0148(18) 0.0136(18) 0.0021(18) 0.0038(16) -0.0029(17)
C34 0.0143(19) 0.0148(18) 0.0136(18) 0.0021(18) 0.0038(16) -0.0029(17)
C35 0.0143(19) 0.0148(18) 0.0136(18) 0.0021(18) 0.0038(16) -0.0029(17)
C36 0.0143(19) 0.0148(18) 0.0136(18) 0.0021(18) 0.0038(16) -0.0029(17)
C37 0.0143(19) 0.0148(18) 0.0136(18) 0.0021(18) 0.0038(16) -0.0029(17)
C38 0.0143(19) 0.0148(18) 0.0136(18) 0.0021(18) 0.0038(16) -0.0029(17)
C39 0.014(4) 0.016(5) 0.015(5) 0.000(4) -0.003(4) -0.002(4)
C40 0.017(5) 0.029(6) 0.035(6) 0.004(6) -0.003(5) -0.001(5)
C41 0.014(5) 0.022(6) 0.035(6) -0.009(5) 0.002(5) 0.004(4)
C42 0.023(5) 0.021(6) 0.030(6) 0.004(5) -0.001(5) 0.004(5)
N1 0.012(4) 0.011(4) 0.019(4) 0.000(4) -0.006(3) 0.001(3)
N1A 0.039(5) 0.022(5) 0.024(5) 0.007(4) -0.005(5) 0.017(4)
N1B 0.050(7) 0.046(7) 0.041(6) -0.008(6) 0.010(5) -0.001(6)
N2 0.010(3) 0.018(4) 0.011(4) -0.003(4) -0.002(3) 0.006(3)
N3 0.023(2) 0.021(2) 0.0090(19) 0.0049(18) -0.0026(17) -0.0045(18)
N4 0.023(2) 0.021(2) 0.0090(19) 0.0049(18) -0.0026(17) -0.0045(18)
N5 0.026(4) 0.020(5) 0.011(4) 0.000(4) -0.001(3) -0.002(4)
N6 0.036(5) 0.017(4) 0.018(4) -0.012(4) -0.011(4) 0.004(4)
N7 0.023(2) 0.021(2) 0.0090(19) 0.0049(18) -0.0026(17) -0.0045(18)
N8 0.023(2) 0.021(2) 0.0090(19) 0.0049(18) -0.0026(17) -0.0045(18)
O2 0.015(3) 0.027(4) 0.013(3) 0.001(3) -0.002(3) -0.001(3)
O1A 0.041(4) 0.045(5) 0.036(4) -0.011(4) -0.019(4) 0.000(4)
O1B 0.060(6) 0.066(7) 0.087(7) -0.005(6) 0.035(5) 0.011(5)
O1 0.018(3) 0.015(4) 0.010(3) 0.003(3) -0.002(3) 0.003(3)
O1W 0.048(5) 0.057(6) 0.045(5) -0.009(5) 0.005(4) 0.024(5)
O2A 0.047(5) 0.064(6) 0.027(4) -0.006(5) -0.011(4) 0.010(4)
O2B 0.078(7) 0.067(7) 0.070(7) -0.034(6) 0.027(5) -0.035(6)
O5 0.036(4) 0.037(5) 0.027(4) -0.002(4) 0.010(3) 0.006(4)
O2W 0.037(4) 0.044(5) 0.025(4) -0.004(4) 0.005(3) 0.003(4)
O3A 0.036(4) 0.030(5) 0.052(5) 0.018(4) -0.011(4) -0.016(4)
O3B 0.059(5) 0.036(5) 0.036(5) -0.007(4) 0.018(4) 0.002(4)
O4 0.028(4) 0.024(4) 0.025(4) -0.003(3) -0.003(3) 0.004(3)
O3W 0.049(5) 0.027(4) 0.054(5) -0.012(4) -0.008(4) 0.001(4)
O4W 0.078(6) 0.117(9) 0.046(6) 0.029(6) -0.033(5) -0.052(6)
O5W 0.037(4) 0.052(6) 0.043(5) 0.008(4) -0.006(4) -0.003(4)
O6W 0.050(5) 0.032(4) 0.044(5) -0.012(4) 0.003(4) 0.000(4)
O3 0.029(4) 0.024(4) 0.021(4) -0.008(3) 0.006(3) 0.000(3)
O6 0.055(5) 0.025(4) 0.048(5) 0.001(4) -0.014(4) 0.014(4)
Cu1 0.0156(5) 0.0136(6) 0.0137(6) 0.0005(6) -0.0020(5) 0.0003(5)
Cu2 0.0196(5) 0.0176(6) 0.0187(5) -0.0007(6) -0.0014(6) 0.0016(5)
Cu3 0.0206(6) 0.0215(6) 0.0117(6) 0.0000(6) -0.0015(5) -0.0020(5)

loop_
_atom_type_symbol
_atom_type_description
_atom_type_scat_dispersion_real
_atom_type_scat_dispersion_imag
_atom_type_scat_source
C C 0.0033 0.0016 'International Tables Vol C Tables 4.2.6.8 and 6.1.1.4'
H H 0.0000 0.0000 'International Tables Vol C Tables 4.2.6.8 and 6.1.1.4'
N N 0.0061 0.0033 'International Tables Vol C Tables 4.2.6.8 and 6.1.1.4'
O O 0.0106 0.0060 'International Tables Vol C Tables 4.2.6.8 and 6.1.1.4'
Cu Cu 0.3201 1.2651 'International Tables Vol C Tables 4.2.6.8 and 6.1.1.4'

loop_
_geom_angle_atom_site_label_1
_geom_angle_atom_site_label_2
_geom_angle_atom_site_label_3
_geom_angle
N1 C1 C2 110.7(7)
N1 C1 H31A 109.5
C2 C1 H31A 109.5
N1 C1 H31B 109.5
C2 C1 H31B 109.5
H31A C1 H31B 108.1
N2 C2 C1 109.0(7)
N2 C2 H32A 109.9
C1 C2 H32A 109.9
N2 C2 H32B 109.9
C1 C2 H32B 109.9
H32A C2 H32B 108.3
N2 C3 C4 116.7(7)
N2 C3 H99A 108.1
C4 C3 H99A 108.1
N2 C3 H99B 108.1
C4 C3 H99B 108.1
H99A C3 H99B 107.3
C5 C4 C9 118.3(9)
C5 C4 C3 120.9(9)
C9 C4 C3 120.9(9)
C6 C5 C4 121.8(9)
C6 C5 H222 119.1
C4 C5 H222 119.1
C5 C6 C7 122.6(9)
C5 C6 H11 118.7
C7 C6 H11 118.7
C6 C7 C8 114.9(9)
C6 C7 C12 125.8(9)
C8 C7 C12 119.3(9)
C9 C8 C7 122.1(9)
C9 C8 H158 119.0
C7 C8 H158 119.0
C8 C9 C4 120.1(9)
C8 C9 H101 119.9
C4 C9 H101 119.9
N1 C10 C11 109.3(7)
N1 C10 H22A 109.8
C11 C10 H22A 109.8
N1 C10 H22B 109.8
C11 C10 H22B 109.8
H22A C10 H22B 108.3
N3 C11 C10 110.3(7)
N3 C11 H23A 109.6
C10 C11 H23A 109.6
N3 C11 H23B 109.6
C10 C11 H23B 109.6
H23A C11 H23B 108.1
C7 C12 N6 113.2(8)
C7 C12 H9A 108.9
N6 C12 H9A 108.9
C7 C12 H9B 108.9
N6 C12 H9B 108.9
H9A C12 H9B 107.8
N1 C16 C17 112.0(7)
N1 C16 H14A 109.2
C17 C16 H14A 109.2
N1 C16 H14B 109.2
C17 C16 H14B 109.2
H14A C16 H14B 107.9
N4 C17 C16 107.7(7)
N4 C17 H33A 110.2
C16 C17 H33A 110.2
N4 C17 H33B 110.2
C16 C17 H33B 110.2
H33A C17 H33B 108.5
N4 C18 C19 112.7(7)
N4 C18 H55A 109.1
C19 C18 H55A 109.1
N4 C18 H55B 109.1
C19 C18 H55B 109.1
H55A C18 H55B 107.8
C21 C19 C20 119.0(9)
C21 C19 C18 120.0(8)
C20 C19 C18 121.0(8)
C22 C20 C19 120.4(9)
C22 C20 H19 119.8
C19 C20 H19 119.8
C19 C21 C24 120.4(9)
C19 C21 H92 119.8
C24 C21 H92 119.8
C20 C22 C23 121.6(9)
C20 C22 H18 119.2
C23 C22 H18 119.2
C24 C23 C22 118.0(9)
C24 C23 C25 119.3(9)
C22 C23 C25 122.6(9)
C23 C24 C21 120.4(9)
C23 C24 H91 119.8
C21 C24 H91 119.8
C23 C25 N8 114.2(7)
C23 C25 H16A 108.7
N8 C25 H16A 108.7
C23 C25 H16B 108.7
N8 C25 H16B 108.7
H16A C25 H16B 107.6
N8 C26 C27 108.7(7)
N8 C26 H32C 110.0
C27 C26 H32C 110.0
N8 C26 H32D 110.0
C27 C26 H32D 110.0
H32C C26 H32D 108.3
N5 C27 C26 109.2(7)
N5 C27 H32E 109.8
C26 C27 H32E 109.8
N5 C27 H32F 109.8
C26 C27 H32F 109.8
H32E C27 H32F 108.3
C29 C28 N5 110.8(8)
C29 C28 H3A 109.5
N5 C28 H3A 109.5
C29 C28 H3B 109.5
N5 C28 H3B 109.5
H3A C28 H3B 108.1
C28 C29 N6 108.3(8)
C28 C29 H2A 110.0
N6 C29 H2A 110.0
C28 C29 H2B 110.0
N6 C29 H2B 110.0
H2A C29 H2B 108.4
C31 C30 N5 107.7(7)
C31 C30 H5A 110.2
N5 C30 H5A 110.2
C31 C30 H5B 110.2
N5 C30 H5B 110.2
H5A C30 H5B 108.5
N7 C31 C30 109.0(7)
N7 C31 H6A 109.9
C30 C31 H6A 109.9
N7 C31 H6B 109.9
C30 C31 H6B 109.9
H6A C31 H6B 108.3
N7 C32 C33 110.8(7)
N7 C32 H89A 109.5
C33 C32 H89A 109.5
N7 C32 H89B 109.5
C33 C32 H89B 109.5
H89A C32 H89B 108.1
C35 C33 C34 118.4(8)
C35 C33 C32 120.5(8)
C34 C33 C32 121.1(8)
C37 C34 C33 119.0(8)
C37 C34 H30 120.5
C33 C34 H30 120.5
C33 C35 C36 122.4(8)
C33 C35 H28 118.8
C36 C35 H28 118.8
C35 C36 C38 120.0(8)
C35 C36 H27 120.0
C38 C36 H27 120.0
C34 C37 C38 122.2(8)
C34 C37 H29 118.9
C38 C37 H29 118.9
C36 C38 C37 117.8(8)
C36 C38 C39 122.9(8)
C37 C38 C39 119.2(8)
N3 C39 C38 112.1(7)
N3 C39 H25A 109.2
C38 C39 H25A 109.2
N3 C39 H25B 109.2
C38 C39 H25B 109.2
H25A C39 H25B 107.9
O5 C40 O3 123.4(9)
O5 C40 C41 119.3(9)
O3 C40 C41 117.2(9)
C42 C41 C40 118.0(9)
C42 C41 H36A 107.8
C40 C41 H36A 107.8
C42 C41 H36B 107.8
C40 C41 H36B 107.8
H36A C41 H36B 107.2
O6 C42 O4 121.7(10)
O6 C42 C41 116.6(10)
O4 C42 C41 121.7(9)
C16 N1 C1 111.1(7)
C16 N1 C10 109.7(7)
C1 N1 C10 111.4(7)
C16 N1 Cu1 107.4(5)
C1 N1 Cu1 108.4(5)
C10 N1 Cu1 108.7(5)
O3A N1A O2A 121.5(9)
O3A N1A O1A 121.2(9)
O2A N1A O1A 117.3(9)
O3B N1B O1B 119.3(11)
O3B N1B O2B 120.8(10)
O1B N1B O2B 119.9(11)
C2 N2 C3 109.1(6)
C2 N2 Cu1 103.1(5)
C3 N2 Cu1 126.9(6)
C11 N3 C39 107.5(7)
C11 N3 Cu1 105.4(5)
C39 N3 Cu1 124.4(5)
C18 N4 C17 109.3(7)
C18 N4 Cu1 122.2(6)
C17 N4 Cu1 105.4(5)
C27 N5 C28 110.8(7)
C27 N5 C30 110.1(7)
C28 N5 C30 108.8(7)
C27 N5 Cu3 109.0(5)
C28 N5 Cu3 110.2(6)
C30 N5 Cu3 107.9(5)
C12 N6 C29 108.3(7)
C12 N6 Cu3 129.5(6)
C29 N6 Cu3 102.2(5)
C32 N7 C31 111.9(7)
C32 N7 Cu3 119.9(6)
C31 N7 Cu3 103.4(5)
C26 N8 C25 108.2(6)
C26 N8 Cu3 105.3(5)
C25 N8 Cu3 128.0(6)
Cu3 O2 Cu2 138.2(3)
Cu2 O1 Cu1 134.0(3)
C42 O4 Cu2 125.1(6)
C40 O3 Cu2 124.9(6)
O1 Cu1 N1 177.4(3)
O1 Cu1 N4 92.6(3)
N1 Cu1 N4 85.1(3)
O1 Cu1 N3 95.9(3)
N1 Cu1 N3 84.2(3)
N4 Cu1 N3 120.6(3)
O1 Cu1 N2 98.8(2)
N1 Cu1 N2 83.6(3)
N4 Cu1 N2 124.7(3)
N3 Cu1 N2 111.8(3)
O1 Cu2 O2 89.9(2)
O1 Cu2 O4 176.7(3)
O2 Cu2 O4 90.4(3)
O1 Cu2 O3 88.1(3)
O2 Cu2 O3 173.5(3)
O4 Cu2 O3 91.9(3)
O2 Cu3 N5 175.3(3)
O2 Cu3 N7 90.7(3)
N5 Cu3 N7 85.9(3)
O2 Cu3 N8 95.5(3)
N5 Cu3 N8 83.6(3)
N7 Cu3 N8 122.5(3)
O2 Cu3 N6 101.8(3)
N5 Cu3 N6 82.8(3)
N7 Cu3 N6 123.3(3)
N8 Cu3 N6 111.1(3)

loop_
_geom_bond_atom_site_label_1
_geom_bond_atom_site_label_2
_geom_bond_distance
C1 N1 1.482(11)
C1 C2 1.491(12)
C1 H31A 0.9900
C1 H31B 0.9900
C2 N2 1.459(10)
C2 H32A 0.9900
C2 H32B 0.9900
C3 N2 1.487(10)
C3 C4 1.494(13)
C3 H99A 0.9900
C3 H99B 0.9900
C4 C5 1.373(12)
C4 C9 1.394(12)
C5 C6 1.357(13)
C5 H222 0.9500
C6 C7 1.401(13)
C6 H11 0.9500
C7 C8 1.424(12)
C7 C12 1.476(12)
C8 C9 1.379(12)
C8 H158 0.9500
C9 H101 0.9500
C10 N1 1.508(11)
C10 C11 1.513(12)
C10 H22A 0.9900
C10 H22B 0.9900
C11 N3 1.494(10)
C11 H23A 0.9900
C11 H23B 0.9900
C12 N6 1.477(11)
C12 H9A 0.9900
C12 H9B 0.9900
C16 N1 1.473(11)
C16 C17 1.526(12)
C16 H14A 0.9900
C16 H14B 0.9900
C17 N4 1.503(10)
C17 H33A 0.9900
C17 H33B 0.9900
C18 N4 1.485(11)
C18 C19 1.536(12)
C18 H55A 0.9900
C18 H55B 0.9900
C19 C21 1.371(13)
C19 C20 1.397(12)
C20 C22 1.381(12)
C20 H19 0.9500
C21 C24 1.424(12)
C21 H92 0.9500
C22 C23 1.392(13)
C22 H18 0.9500
C23 C24 1.387(13)
C23 C25 1.490(12)
C24 H91 0.9500
C25 N8 1.494(10)
C25 H16A 0.9900
C25 H16B 0.9900
C26 N8 1.483(10)
C26 C27 1.520(12)
C26 H32C 0.9900
C26 H32D 0.9900
C27 N5 1.476(11)
C27 H32E 0.9900
C27 H32F 0.9900
C28 C29 1.492(13)
C28 N5 1.505(12)
C28 H3A 0.9900
C28 H3B 0.9900
C29 N6 1.498(11)
C29 H2A 0.9900
C29 H2B 0.9900
C30 C31 1.523(12)
C30 N5 1.534(11)
C30 H5A 0.9900
C30 H5B 0.9900
C31 N7 1.515(11)
C31 H6A 0.9900
C31 H6B 0.9900
C32 N7 1.487(11)
C32 C33 1.490(12)
C32 H89A 0.9900
C32 H89B 0.9900
C33 C35 1.370(11)
C33 C34 1.408(12)
C34 C37 1.381(11)
C34 H30 0.9500
C35 C36 1.381(12)
C35 H28 0.9500
C36 C38 1.386(12)
C36 H27 0.9500
C37 C38 1.398(12)
C37 H29 0.9500
C38 C39 1.511(12)
C39 N3 1.501(11)
C39 H25A 0.9900
C39 H25B 0.9900
C40 O5 1.248(11)
C40 O3 1.320(11)
C40 C41 1.504(14)
C41 C42 1.491(13)
C41 H36A 0.9900
C41 H36B 0.9900
C42 O6 1.254(12)
C42 O4 1.306(12)
N1 Cu1 2.042(7)
N1A O3A 1.215(10)
N1A O2A 1.262(10)
N1A O1A 1.294(10)
N1B O3B 1.252(12)
N1B O1B 1.253(11)
N1B O2B 1.254(12)
N2 Cu1 2.184(7)
N3 Cu1 2.180(7)
N4 Cu1 2.152(7)
N5 Cu3 2.042(8)
N6 Cu3 2.237(8)
N7 Cu3 2.129(7)
N8 Cu3 2.160(7)
O2 Cu3 1.913(6)
O2 Cu2 1.938(6)
O1 Cu2 1.901(6)
O1 Cu1 1.910(6)
O4 Cu2 1.950(7)
O3 Cu2 1.965(6)

loop_
_geom_torsion_atom_site_label_1
_geom_torsion_atom_site_label_2
_geom_torsion_atom_site_label_3
_geom_torsion_atom_site_label_4
_geom_torsion
N1 C1 C2 N2 -57.0(10)
N2 C3 C4 C5 134.1(9)
N2 C3 C4 C9 -46.0(12)
C9 C4 C5 C6 2.9(13)
C3 C4 C5 C6 -177.2(9)
C4 C5 C6 C7 0.9(15)
C5 C6 C7 C8 -4.5(14)
C5 C6 C7 C12 175.4(9)
C6 C7 C8 C9 4.7(13)
C12 C7 C8 C9 -175.3(8)
C7 C8 C9 C4 -1.2(13)
C5 C4 C9 C8 -2.7(13)
C3 C4 C9 C8 177.4(8)
N1 C10 C11 N3 -53.4(10)
C6 C7 C12 N6 -43.5(13)
C8 C7 C12 N6 136.5(9)
N1 C16 C17 N4 -54.2(9)
N4 C18 C19 C21 -108.4(10)
N4 C18 C19 C20 71.4(11)
C21 C19 C20 C22 1.9(13)
C18 C19 C20 C22 -177.9(8)
C20 C19 C21 C24 -2.1(13)
C18 C19 C21 C24 177.7(8)
C19 C20 C22 C23 1.6(13)
C20 C22 C23 C24 -4.8(14)
C20 C22 C23 C25 179.1(8)
C22 C23 C24 C21 4.5(13)
C25 C23 C24 C21 -179.2(8)
C19 C21 C24 C23 -1.1(13)
C24 C23 C25 N8 125.3(9)
C22 C23 C25 N8 -58.6(13)
N8 C26 C27 N5 -55.7(10)
N5 C28 C29 N6 -56.4(10)
N5 C30 C31 N7 -57.2(10)
N7 C32 C33 C35 73.0(10)
N7 C32 C33 C34 -107.6(9)
C35 C33 C34 C37 -3.9(12)
C32 C33 C34 C37 176.7(8)
C34 C33 C35 C36 1.8(12)
C32 C33 C35 C36 -178.8(8)
C33 C35 C36 C38 2.7(13)
C33 C34 C37 C38 1.6(12)
C35 C36 C38 C37 -4.9(12)
C35 C36 C38 C39 178.8(8)
C34 C37 C38 C36 2.8(12)
C34 C37 C38 C39 179.2(7)
C36 C38 C39 N3 -59.1(10)
C37 C38 C39 N3 124.6(8)
O5 C40 C41 C42 -132.5(10)
O3 C40 C41 C42 50.5(12)
C40 C41 C42 O6 159.8(9)
C40 C41 C42 O4 -19.1(14)
C17 C16 N1 C1 158.2(7)
C17 C16 N1 C10 -78.1(9)
C17 C16 N1 Cu1 39.8(8)
C2 C1 N1 C16 -82.2(9)
C2 C1 N1 C10 155.1(7)
C2 C1 N1 Cu1 35.5(8)
C11 C10 N1 C16 158.3(7)
C11 C10 N1 C1 -78.3(9)
C11 C10 N1 Cu1 41.1(8)
C1 C2 N2 C3 -177.2(8)
C1 C2 N2 Cu1 45.7(8)
C4 C3 N2 C2 177.5(8)
C4 C3 N2 Cu1 -58.4(11)
C10 C11 N3 C39 171.5(7)
C10 C11 N3 Cu1 37.0(8)
C38 C39 N3 C11 171.2(7)
C38 C39 N3 Cu1 -65.3(9)
C19 C18 N4 C17 -168.3(7)
C19 C18 N4 Cu1 68.1(9)
C16 C17 N4 C18 -94.6(8)
C16 C17 N4 Cu1 38.4(7)
C26 C27 N5 C28 -80.7(9)
C26 C27 N5 C30 158.9(7)
C26 C27 N5 Cu3 40.7(8)
C29 C28 N5 C27 154.1(8)
C29 C28 N5 C30 -84.7(9)
C29 C28 N5 Cu3 33.4(9)
C31 C30 N5 C27 -80.9(9)
C31 C30 N5 C28 157.5(8)
C31 C30 N5 Cu3 37.9(9)
C7 C12 N6 C29 -178.3(8)
C7 C12 N6 Cu3 -54.0(11)
C28 C29 N6 C12 -173.2(8)
C28 C29 N6 Cu3 47.5(8)
C33 C32 N7 C31 -166.1(7)
C33 C32 N7 Cu3 72.7(8)
C30 C31 N7 C32 -84.8(9)
C30 C31 N7 Cu3 45.5(8)
C27 C26 N8 C25 -179.7(8)
C27 C26 N8 Cu3 40.7(8)
C23 C25 N8 C26 174.7(9)
C23 C25 N8 Cu3 -57.8(11)
O6 C42 O4 Cu2 157.8(7)
C41 C42 O4 Cu2 -23.3(12)
O5 C40 O3 Cu2 146.6(8)
C41 C40 O3 Cu2 -36.5(11)
